data_4333261
loop_
_publ_author_name
'Chen, Chih-Yuan'
'Cheng, Pi-Yun'
'Wu, Hsin-Hsuan'
'Lee, Hon Man'

_publ_section_title
;
 Conformational Effect of 2,6-Bis(imidazol-1-yl)pyridine on the
 Self-Assembly of 1D Coordination Chains:&#x00A0; Spontaneous Resolution,
 Supramolecular Isomerism, and Structural Transformation
;
_journal_issue 14
_journal_name_full 'Inorganic Chemistry'
_journal_page_first 5691
_journal_page_last 5699
_journal_paper_doi 10.1021/ic700428e
_journal_volume 46
_journal_year 2007
_chemical_formula_moiety 'C11 H9 N5, 0.5(H4 O2)'
_chemical_formula_sum 'C11 H11 N5 O'
_chemical_formula_weight 229.25
_space_group_IT_number 14
_symmetry_cell_setting monoclinic
_symmetry_Int_Tables_number 14
_symmetry_space_group_name_Hall '-P 2ybc'
_symmetry_space_group_name_H-M 'P 1 21/c 1'
_atom_sites_solution_hydrogens geom
_atom_sites_solution_primary direct
_atom_sites_solution_secondary difmap
_audit_creation_method SHELXL-97
_cell_angle_alpha 90.00
_cell_angle_beta 95.665(5)
_cell_angle_gamma 90.00
_cell_formula_units_Z 4
_cell_length_a 3.7728(6)
_cell_length_b 15.486(3)
_cell_length_c 18.834(3)
_cell_measurement_temperature 150(2)
_cell_volume 1095.0(3)
_computing_cell_refinement 'APEX2 v1.0-22'
_computing_data_collection 'APEX2 v1.0-22 (Bruker, 2004)'
_computing_data_reduction 'APEX2 v1.0-22'
_computing_molecular_graphics 'SHELXTL 5.1'
_computing_publication_material 'SHELXTL 5.1'
_computing_structure_refinement 'SHELXTL 5.1'
_computing_structure_solution 'SHELXTL 5.1 (Sheldrick, 1998)'
_diffrn_ambient_temperature 150(2)
_diffrn_measured_fraction_theta_full 0.997
_diffrn_measured_fraction_theta_max 0.997
_diffrn_measurement_device_type 'Bruker SMART APEX II'
_diffrn_measurement_method \w
_diffrn_radiation_monochromator graphite
_diffrn_radiation_probe x-ray
_diffrn_radiation_type MoK\a
_diffrn_radiation_wavelength 0.71073
_diffrn_reflns_av_R_equivalents 0.0493
_diffrn_reflns_av_sigmaI/netI 0.0488
_diffrn_reflns_limit_h_max 4
_diffrn_reflns_limit_h_min -5
_diffrn_reflns_limit_k_max 20
_diffrn_reflns_limit_k_min -20
_diffrn_reflns_limit_l_max 25
_diffrn_reflns_limit_l_min -25
_diffrn_reflns_number 14852
_diffrn_reflns_theta_full 28.71
_diffrn_reflns_theta_max 28.71
_diffrn_reflns_theta_min 1.09
_diffrn_source 'fine-focus sealed tube'
_diffrn_standards_decay_% 0
_diffrn_standards_interval_count 0
_diffrn_standards_interval_time 0
_diffrn_standards_number 0
_exptl_absorpt_coefficient_mu 0.096
_exptl_absorpt_correction_T_max 0.9923
_exptl_absorpt_correction_T_min 0.9534
_exptl_absorpt_correction_type multi-scan
_exptl_absorpt_process_details 'SADABS 2.10 (Sheldrick, 2003)'
_exptl_crystal_colour colorless
_exptl_crystal_density_diffrn 1.391
_exptl_crystal_density_method 'not measured'
_exptl_crystal_description needle
_exptl_crystal_F_000 480
_exptl_crystal_size_max 0.50
_exptl_crystal_size_mid 0.13
_exptl_crystal_size_min 0.08
_refine_diff_density_max 0.220
_refine_diff_density_min -0.357
_refine_diff_density_rms 0.049
_refine_ls_extinction_method none
_refine_ls_goodness_of_fit_ref 1.119
_refine_ls_hydrogen_treatment mixed
_refine_ls_matrix_type full
_refine_ls_number_parameters 191
_refine_ls_number_reflns 2856
_refine_ls_number_restraints 0
_refine_ls_restrained_S_all 1.119
_refine_ls_R_factor_all 0.0655
_refine_ls_R_factor_gt 0.0488
_refine_ls_shift/su_max 0.007
_refine_ls_shift/su_mean 0.001
_refine_ls_structure_factor_coef Fsqd
_refine_ls_weighting_details 'calc w=1/[\s^2^(Fo^2^)+(0.0679P)^2^+0.2098P] where P=(Fo^2^+2Fc^2^)/3'
_refine_ls_weighting_scheme calc
_refine_ls_wR_factor_gt 0.1292
_refine_ls_wR_factor_ref 0.1375
_reflns_number_gt 2234
_reflns_number_total 2856
_reflns_threshold_expression I>2\s
_cod_data_source_file ic700428esup1.cif
_cod_data_source_block L
_cod_original_cell_volume 1095.1(3)
_cod_original_sg_symbol_H-M 'P 21/c'
_cod_database_code 4333261

loop_
_symmetry_equiv_pos_as_xyz
'x, y, z'
'-x, y+1/2, -z+1/2'
'-x, -y, -z'
'x, -y-1/2, z-1/2'

loop_
_atom_site_label
_atom_site_type_symbol
_atom_site_fract_x
_atom_site_fract_y
_atom_site_fract_z
_atom_site_U_iso_or_equiv
_atom_site_adp_type
_atom_site_occupancy
_atom_site_symmetry_multiplicity
_atom_site_calc_flag
C1 C 0.2501(6) 0.60076(13) 0.21591(9) 0.0291(4) Uani 1 1 d
C2 C 0.4991(6) 0.47997(13) 0.24877(10) 0.0315(4) Uani 1 1 d
C3 C 0.5056(6) 0.52841(12) 0.30830(10) 0.0291(4) Uani 1 1 d
C4 C 0.5958(6) 0.77253(13) 0.57223(10) 0.0309(4) Uani 1 1 d
C5 C 0.7317(6) 0.64037(12) 0.54117(10) 0.0302(4) Uani 1 1 d
C6 C 0.8497(6) 0.65572(13) 0.61027(10) 0.0323(5) Uani 1 1 d
C7 C 0.4044(5) 0.73054(11) 0.44590(9) 0.0228(4) Uani 1 1 d
C8 C 0.2319(5) 0.80796(11) 0.42759(9) 0.0265(4) Uani 1 1 d
C9 C 0.0862(6) 0.81721(12) 0.35735(10) 0.0280(4) Uani 1 1 d
C10 C 0.1165(5) 0.75077(12) 0.30865(9) 0.0260(4) Uani 1 1 d
C11 C 0.2951(5) 0.67709(11) 0.33373(9) 0.0230(4) Uani 1 1 d
H1 H 0.129(7) 0.6516(15) 0.1894(11) 0.044(7) Uiso 1 1 d
H2 H 0.584(8) 0.4256(19) 0.2454(14) 0.056(8) Uiso 1 1 d
H3 H 0.600(7) 0.5187(16) 0.3577(12) 0.044(6) Uiso 1 1 d
H4 H 0.491(7) 0.8285(15) 0.5714(11) 0.037(6) Uiso 1 1 d
H5 H 0.724(7) 0.5888(15) 0.5124(11) 0.034(6) Uiso 1 1 d
H6 H 0.980(7) 0.6189(16) 0.6440(12) 0.044(7) Uiso 1 1 d
H8 H 0.215(7) 0.8550(14) 0.4606(11) 0.033(6) Uiso 1 1 d
H9 H -0.039(7) 0.8733(15) 0.3426(12) 0.040(6) Uiso 1 1 d
H10 H 0.022(6) 0.7562(13) 0.2619(12) 0.033(6) Uiso 1 1 d
H11 H 0.2695 0.5184 0.0966 0.150 Uiso 1 1 d
H12 H 0.0686 0.4859 0.0221 0.150 Uiso 1 1 d
N1 N 0.3458(4) 0.60629(9) 0.28786(7) 0.0239(3) Uani 1 1 d
N2 N 0.3385(5) 0.52528(11) 0.19075(8) 0.0330(4) Uani 1 1 d
N3 N 0.7645(5) 0.73863(11) 0.62986(8) 0.0344(4) Uani 1 1 d
N4 N 0.5664(4) 0.71572(9) 0.51610(7) 0.0239(3) Uani 1 1 d
N5 N 0.4361(4) 0.66557(9) 0.40064(7) 0.0227(3) Uani 1 1 d
O1 O 0.2745(13) 0.52375(15) 0.04143(10) 0.1214(14) Uani 1 1 d

loop_
_atom_site_aniso_label
_atom_site_aniso_U_11
_atom_site_aniso_U_22
_atom_site_aniso_U_33
_atom_site_aniso_U_23
_atom_site_aniso_U_13
_atom_site_aniso_U_12
C1 0.0329(11) 0.0335(9) 0.0213(8) -0.0006(7) 0.0041(8) -0.0030(8)
C2 0.0362(11) 0.0287(9) 0.0300(9) -0.0043(7) 0.0052(8) 0.0031(8)
C3 0.0311(10) 0.0273(9) 0.0287(9) -0.0013(7) 0.0023(8) 0.0023(8)
C4 0.0370(12) 0.0317(10) 0.0241(9) -0.0032(7) 0.0029(8) 0.0002(8)
C5 0.0342(11) 0.0290(9) 0.0272(9) 0.0032(7) 0.0013(8) 0.0028(8)
C6 0.0335(12) 0.0372(10) 0.0261(9) 0.0046(7) 0.0019(8) 0.0004(8)
C7 0.0241(9) 0.0250(8) 0.0199(7) 0.0010(6) 0.0055(7) -0.0025(7)
C8 0.0304(10) 0.0247(8) 0.0251(8) 0.0002(7) 0.0064(8) 0.0011(7)
C9 0.0293(10) 0.0258(8) 0.0292(9) 0.0039(7) 0.0048(8) 0.0026(8)
C10 0.0277(10) 0.0296(9) 0.0207(8) 0.0044(7) 0.0026(7) -0.0003(7)
C11 0.0217(9) 0.0250(8) 0.0229(8) 0.0009(6) 0.0054(7) -0.0033(7)
N1 0.0273(8) 0.0243(7) 0.0203(7) -0.0003(5) 0.0036(6) -0.0006(6)
N2 0.0374(10) 0.0359(9) 0.0264(7) -0.0059(6) 0.0075(7) -0.0020(8)
N3 0.0384(10) 0.0407(9) 0.0236(7) -0.0006(6) 0.0004(7) -0.0005(8)
N4 0.0261(8) 0.0261(7) 0.0199(7) 0.0012(5) 0.0048(6) -0.0006(6)
N5 0.0244(8) 0.0240(7) 0.0202(7) 0.0013(5) 0.0054(6) -0.0009(6)
O1 0.261(4) 0.0640(14) 0.0378(10) 0.0010(9) 0.0084(18) -0.023(2)

loop_
_atom_type_symbol
_atom_type_description
_atom_type_scat_dispersion_real
_atom_type_scat_dispersion_imag
_atom_type_scat_source
C C 0.0033 0.0016 'International Tables Vol C Tables 4.2.6.8 and 6.1.1.4'
H H 0.0000 0.0000 'International Tables Vol C Tables 4.2.6.8 and 6.1.1.4'
N N 0.0061 0.0033 'International Tables Vol C Tables 4.2.6.8 and 6.1.1.4'
O O 0.0106 0.0060 'International Tables Vol C Tables 4.2.6.8 and 6.1.1.4'

loop_
_geom_angle_atom_site_label_1
_geom_angle_atom_site_label_2
_geom_angle_atom_site_label_3
_geom_angle
N2 C1 N1 111.11(17)
N2 C1 H1 128.9(13)
N1 C1 H1 120.0(13)
C3 C2 N2 110.16(17)
C3 C2 H2 126.8(16)
N2 C2 H2 123.1(16)
C2 C3 N1 106.37(16)
C2 C3 H3 133.1(15)
N1 C3 H3 120.5(15)
N3 C4 N4 112.13(17)
N3 C4 H4 122.9(13)
N4 C4 H4 124.7(13)
C6 C5 N4 105.90(17)
C6 C5 H5 132.4(13)
N4 C5 H5 121.3(13)
C5 C6 N3 110.89(18)
C5 C6 H6 129.3(15)
N3 C6 H6 119.8(14)
N5 C7 C8 124.18(16)
N5 C7 N4 114.62(15)
C8 C7 N4 121.20(15)
C9 C8 C7 117.15(16)
C9 C8 H8 119.5(13)
C7 C8 H8 123.3(13)
C8 C9 C10 120.09(17)
C8 C9 H9 118.6(13)
C10 C9 H9 121.3(13)
C11 C10 C9 116.99(16)
C11 C10 H10 122.1(13)
C9 C10 H10 120.9(13)
N5 C11 C10 124.70(16)
N5 C11 N1 114.04(15)
C10 C11 N1 121.26(15)
C1 N1 C3 106.57(15)
C1 N1 C11 127.71(15)
C3 N1 C11 125.72(14)
C1 N2 C2 105.79(15)
C4 N3 C6 104.91(15)
C4 N4 C5 106.17(15)
C4 N4 C7 127.52(15)
C5 N4 C7 126.30(15)
C11 N5 C7 116.89(15)
H11 O1 H12 102.9

loop_
_geom_bond_atom_site_label_1
_geom_bond_atom_site_label_2
_geom_bond_distance
C1 N2 1.317(3)
C1 N1 1.370(2)
C1 H1 1.02(2)
C2 C3 1.347(3)
C2 N2 1.387(3)
C2 H2 0.90(3)
C3 N1 1.386(2)
C3 H3 0.97(2)
C4 N3 1.312(2)
C4 N4 1.371(2)
C4 H4 0.95(2)
C5 C6 1.354(3)
C5 N4 1.384(2)
C5 H5 0.96(2)
C6 N3 1.383(3)
C6 H6 0.95(2)
C7 N5 1.331(2)
C7 C8 1.391(2)
C7 N4 1.419(2)
C8 C9 1.389(3)
C8 H8 0.96(2)
C9 C10 1.390(3)
C9 H9 1.01(2)
C10 C11 1.384(3)
C10 H10 0.92(2)
C11 N5 1.331(2)
C11 N1 1.420(2)
O1 H11 1.0444
O1 H12 1.0118
